data_7237270
loop_
_publ_author_name
'Garrett, Mary Robert'
'Dur\'an-Pe\~na, Mar\'ia Jes\'us'
'Lewis, William'
'Pudzs, Kaspars'
'U\<zulis, J\=anis'
'Mihailovs, Igors'
'Tyril, Bj\"ork'
'Shine, Jonathan'
'Smith, Emily F.'
'Rutkis, Martins'
'Woodward, Simon'

_publ_section_title
;
 Synthesis and thermoelectric properties of 2- and 2,8-substituted
 tetrathiotetracenes
;
_journal_issue 13
_journal_name_full 'Journal of Materials Chemistry C'
_journal_page_first 3403
_journal_paper_doi 10.1039/C8TC00073E
_journal_volume 6
_journal_year 2018
_chemical_formula_moiety 'C20 H16 O'
_chemical_formula_sum 'C20 H16 O'
_chemical_formula_weight 272.33
_space_group_crystal_system monoclinic
_space_group_IT_number 14
_space_group_name_Hall '-P 2ybc'
_space_group_name_H-M_alt 'P 1 21/c 1'
_atom_sites_solution_hydrogens geom
_atom_sites_solution_primary direct
_atom_sites_solution_secondary difmap
_audit_creation_date 2017-12-13
_audit_creation_method
;
Olex2 1.2
(compiled 2017.08.10 svn.r3458 for OlexSys, GUI svn.r5381)
;
_audit_update_record
;
2017-12-13 deposited with the CCDC.
2018-03-07 downloaded from the CCDC.
;
_cell_angle_alpha 90
_cell_angle_beta 94.872(16)
_cell_angle_gamma 90
_cell_formula_units_Z 4
_cell_length_a 26.178(6)
_cell_length_b 6.0436(9)
_cell_length_c 8.6187(14)
_cell_measurement_reflns_used 2186
_cell_measurement_temperature 120(2)
_cell_measurement_theta_max 74.0860
_cell_measurement_theta_min 5.0700
_cell_volume 1358.6(4)
_computing_cell_refinement 'CrysAlisPro 1.171.38.43 (Rigaku OD, 2015)'
_computing_data_collection 'CrysAlisPro 1.171.38.43 (Rigaku OD, 2015)'
_computing_data_reduction 'CrysAlisPro 1.171.38.43 (Rigaku OD, 2015)'
_computing_molecular_graphics 'Olex2 (Dolomanov et al., 2009)'
_computing_publication_material 'Olex2 (Dolomanov et al., 2009)'
_computing_structure_refinement 'ShelXL (Sheldrick, 2015)'
_computing_structure_solution 'ShelXS (Sheldrick, 2008)'
_diffrn_ambient_environment N~2~
_diffrn_ambient_temperature 120(2)
_diffrn_crystal_treatment 'flash frozen in gaseous N2'
_diffrn_detector 'Hybrid Pixel Array Detector'
_diffrn_detector_type 'PILATUS3 R 200K Hybrid Pixel Array Detector'
_diffrn_measured_fraction_theta_full 0.988
_diffrn_measured_fraction_theta_max 0.988
_diffrn_measurement_details
;
List of Runs (angles in degrees, time in seconds):

  # Type    Start    End  Width  t~exp~   \w     \q     \k     \f   Frames
#--------------------------------------------------------------------------
  1  \w    -33.00  33.00   0.50   15.00    --    0.00 -82.00 -60.00  132
  2  \w    -32.00  89.00   0.50   15.00    --    0.00  19.00   0.00  242
  3  \w    -33.00  33.00   0.50   15.00    --    0.00 -82.00 150.00  132
  4  \w     13.00  69.00   0.50   60.00    --  102.40 -30.00   0.00  112
  5  \w     13.00  69.00   0.50   60.00    --  102.40 -30.00  60.00  112
  6  \w     13.00  69.00   0.50   60.00    --  102.40 -30.00 150.00  112
  7  \w     13.00  69.00   0.50   60.00    --  102.40 -30.00 -60.00  112
  8  \w     79.00 192.00   0.50   60.00    --  102.40  45.00 -60.00  226
  9  \w     13.00  77.00   0.50   60.00    --  102.40 -45.00-150.00  128
 10  \w     13.00 134.00   0.50   60.00    --  102.40 -77.00 120.00  242
 11  \w     13.00 136.00   0.50   60.00    --  102.40 -82.00-180.00  246
 12  \w     13.00 134.00   0.50   60.00    --  102.40 -77.00  90.00  242
 13  \w     13.00  69.00   0.50   60.00    --  102.40 -30.00 -30.00  112
 14  \w     13.00 136.00   0.50   60.00    --  102.40 -82.00 120.00  246
 15  \w     20.00 136.00   0.50   60.00    --  102.40 -82.00 150.00  232
 16  \w     20.00  69.00   0.50   60.00    --  102.40 -30.00-150.00   98
 17  \w     23.00 124.00   0.50   60.00    --  102.40 -61.00 120.00  202
;
_diffrn_measurement_device '\k-geometry diffractometer'
_diffrn_measurement_device_type 'XtalLAB PRO MM007, PILATUS3 R 200K'
_diffrn_measurement_method '\w scans'
_diffrn_measurement_specimen_support 'MiTeGen micromount'
_diffrn_orient_matrix_type 'CrysAlisPro convention (1999,Acta A55,543-557)'
_diffrn_orient_matrix_UB_11 0.0137615000
_diffrn_orient_matrix_UB_12 0.2335693000
_diffrn_orient_matrix_UB_13 -0.0544836000
_diffrn_orient_matrix_UB_21 -0.0567914000
_diffrn_orient_matrix_UB_22 0.0694187000
_diffrn_orient_matrix_UB_23 -0.0028322000
_diffrn_orient_matrix_UB_31 0.0090875000
_diffrn_orient_matrix_UB_32 0.0752424000
_diffrn_orient_matrix_UB_33 0.1709104000
_diffrn_radiation_collimation 'VariMax VHF mirror optic'
_diffrn_radiation_monochromator mirror
_diffrn_radiation_probe x-ray
_diffrn_radiation_type CuK\a
_diffrn_radiation_wavelength 1.54184
_diffrn_radiation_wavelength_determination fundamental
_diffrn_radiation_xray_symbol K-L~2,3~
_diffrn_reflns_av_R_equivalents 0.0499
_diffrn_reflns_av_unetI/netI 0.0296
_diffrn_reflns_Laue_measured_fraction_full 0.988
_diffrn_reflns_Laue_measured_fraction_max 0.988
_diffrn_reflns_limit_h_max 30
_diffrn_reflns_limit_h_min -31
_diffrn_reflns_limit_k_max 7
_diffrn_reflns_limit_k_min -6
_diffrn_reflns_limit_l_max 10
_diffrn_reflns_limit_l_min -6
_diffrn_reflns_number 10732
_diffrn_reflns_point_group_measured_fraction_full 0.988
_diffrn_reflns_point_group_measured_fraction_max 0.988
_diffrn_reflns_theta_full 66.591
_diffrn_reflns_theta_max 66.591
_diffrn_reflns_theta_min 5.087
_diffrn_source 'rotating anode'
_diffrn_source_current 30
_diffrn_source_power 1.2
_diffrn_source_target Cu
_diffrn_source_type 'MicroMax 007 HF'
_diffrn_source_voltage 40
_exptl_absorpt_coefficient_mu 0.622
_exptl_absorpt_correction_T_max 0.986
_exptl_absorpt_correction_T_min 0.962
_exptl_absorpt_correction_type gaussian
_exptl_absorpt_process_details
;
CrysAlisPro 1.171.38.43 (Rigaku Oxford Diffraction, 2015)
Numerical absorption correction based on gaussian integration over
			a multifaceted crystal model
Empirical absorption correction using spherical harmonics,
 implemented in SCALE3 ABSPACK scaling algorithm.
;
_exptl_crystal_colour 'clear yellow'
_exptl_crystal_colour_lustre clear
_exptl_crystal_colour_primary yellow
_exptl_crystal_density_diffrn 1.331
_exptl_crystal_description needle
_exptl_crystal_F_000 576
_exptl_crystal_size_max 0.1
_exptl_crystal_size_mid 0.072
_exptl_crystal_size_min 0.023
_refine_diff_density_max 1.146
_refine_diff_density_min -0.549
_refine_diff_density_rms 0.295
_refine_ls_extinction_method none
_refine_ls_goodness_of_fit_ref 1.713
_refine_ls_hydrogen_treatment constr
_refine_ls_matrix_type full
_refine_ls_number_parameters 192
_refine_ls_number_reflns 2377
_refine_ls_number_restraints 0
_refine_ls_restrained_S_all 1.713
_refine_ls_R_factor_all 0.1896
_refine_ls_R_factor_gt 0.1423
_refine_ls_shift/su_max 0.000
_refine_ls_shift/su_mean 0.000
_refine_ls_structure_factor_coef Fsqd
_refine_ls_weighting_details 'w=1/[\s^2^(Fo^2^)+(0.2000P)^2^] where P=(Fo^2^+2Fc^2^)/3'
_refine_ls_weighting_scheme calc
_refine_ls_wR_factor_gt 0.4282
_refine_ls_wR_factor_ref 0.4701
_reflns_Friedel_coverage 0.000
_reflns_number_gt 1332
_reflns_number_total 2377
_reflns_threshold_expression 'I > 2\s(I)'
_cod_data_source_file c8tc00073e2.cif
_cod_data_source_block mrgswa
_cod_database_code 7237270
_nottingham_internal_coll_name MRGSWA
_nottingham_internal_coll_number 17033
_nottingham_internal_coll_client MRG/SW
_nottingham_internal_coll_type custom
_nottingham_internal_coll_frame_method '\w scans'
_nottingham_internal_coll_frame_time '15.00, 60.00'
_nottingham_internal_coll_frame_width 0.50
_nottingham_internal_coll_user pczwl
_nottingham_internal_coll_date 16/05/2017
_nottingham_internal_coll_location NOTTS
_nottingham_internal_coll_instrument 'XtalLAB PRO, A00000876'
_nottingham_internal_process_date 21/06/2017
_nottingham_internal_process_user pczwl
_nottingham_internal_solution_date 21/6/2017
_nottingham_internal_solution_user pczwl
_nottingham_internal_refinement_date 20/9/2017
_nottingham_internal_refinement_user pczwl
_nottingham_internal_validation_date 8/11/2017
_nottingham_internal_validation_user pczwl
_nottingham_internal_archive_date 8/11/2017
_shelx_shelxl_version_number 2017/1
_chemical_oxdiff_formula 'C20 H16 O'
_chemical_oxdiff_usercomment 'MRGSWA #17033 MM-460 IN FOMBLIN FILM ON A MICROMOUNT FOR MRG/SW'
_shelx_space_group_comment
;
The symmetry employed for this shelxl refinement is uniquely defined
by the following loop, which should always be used as a source of
symmetry information in preference to the above space-group names.
They are only intended as comments.
;
_reflns_odcompleteness_completeness 99.03
_reflns_odcompleteness_iscentric 1
_reflns_odcompleteness_theta 67.13
_olex2_refinement_description
;
1. Fixed Uiso
 At 1.2 times of:
  All C(H) groups
 At 1.5 times of:
  All C(H,H,H) groups
2.a Aromatic/amide H refined with riding coordinates:
 C1(H1), C3(H3), C4(H4), C6(H6), C8(H8), C10(H10), C12(H12), C13(H13),
 C15(H15), C17(H17)
2.b Idealised Me refined as rotating group:
 C20(H20A,H20B,H20C), C21(H21A,H21B,H21C)
;
_olex2_date_sample_data_collection 2017-05-16
_olex2_date_sample_submission 2017-05-11
_olex2_exptl_crystal_mounting_method "'in fomblin film on a micromount"
_olex2_submission_special_instructions 'No special instructions were received'
_oxdiff_exptl_absorpt_empirical_details
;
Empirical correction (ABSPACK) includes:
- Absorption correction using spherical harmonics
- Frame scaling
- Detector area scaling
;
_oxdiff_exptl_absorpt_empirical_full_max 1.944
_oxdiff_exptl_absorpt_empirical_full_min 0.592

loop_
_space_group_symop_operation_xyz
'x, y, z'
'-x, y+1/2, -z+1/2'
'-x, -y, -z'
'x, -y-1/2, z-1/2'

loop_
_atom_site_label
_atom_site_type_symbol
_atom_site_fract_x
_atom_site_fract_y
_atom_site_fract_z
_atom_site_U_iso_or_equiv
_atom_site_adp_type
_atom_site_occupancy
_atom_site_site_symmetry_order
_atom_site_calc_flag
_atom_site_refinement_flags_posn
C1 C 0.1213(2) 0.6997(8) 0.2679(6) 0.0325(13) Uani 1 1 d .
H1 H 0.111473 0.838152 0.222522 0.039 Uiso 1 1 calc R
C2 C 0.0901(2) 0.5971(8) 0.3634(6) 0.0358(14) Uani 1 1 d .
C3 C 0.1046(2) 0.3881(8) 0.4332(6) 0.0388(14) Uani 1 1 d .
H3 H 0.083042 0.319012 0.501992 0.047 Uiso 1 1 calc R
C4 C 0.1487(2) 0.2895(8) 0.4017(6) 0.0379(15) Uani 1 1 d .
H4 H 0.157242 0.149848 0.447358 0.045 Uiso 1 1 calc R
C5 C 0.1827(2) 0.3884(8) 0.3019(5) 0.0319(13) Uani 1 1 d .
C6 C 0.2283(2) 0.2900(8) 0.2679(6) 0.0348(14) Uani 1 1 d .
H6 H 0.237121 0.149480 0.311728 0.042 Uiso 1 1 calc R
C7 C 0.2618(2) 0.3911(7) 0.1711(5) 0.0297(13) Uani 1 1 d .
C8 C 0.3075(2) 0.2922(7) 0.1330(6) 0.0312(13) Uani 1 1 d .
H8 H 0.316353 0.150167 0.174277 0.037 Uiso 1 1 calc R
C9 C 0.34041(19) 0.3947(7) 0.0369(5) 0.0307(13) Uani 1 1 d .
C10 C 0.3873(2) 0.2953(8) -0.0030(6) 0.0368(14) Uani 1 1 d .
H10 H 0.396051 0.152643 0.037402 0.044 Uiso 1 1 calc R
C11 C 0.4197(2) 0.3946(8) -0.0951(6) 0.0408(15) Uani 1 1 d .
C12 C 0.4064(2) 0.6094(8) -0.1584(6) 0.0375(14) Uani 1 1 d .
H12 H 0.428685 0.680233 -0.224354 0.045 Uiso 1 1 calc R
C13 C 0.3622(2) 0.7130(8) -0.1251(6) 0.0357(14) Uani 1 1 d .
H13 H 0.354431 0.855661 -0.167097 0.043 Uiso 1 1 calc R
C14 C 0.32735(19) 0.6096(8) -0.0277(5) 0.0300(13) Uani 1 1 d .
C15 C 0.2825(2) 0.7107(8) 0.0091(6) 0.0322(14) Uani 1 1 d .
H15 H 0.274272 0.853710 -0.031432 0.039 Uiso 1 1 calc R
C16 C 0.24861(19) 0.6069(7) 0.1052(5) 0.0298(13) Uani 1 1 d .
C17 C 0.2020(2) 0.7058(7) 0.1406(5) 0.0316(13) Uani 1 1 d .
H17 H 0.193082 0.847179 0.098381 0.038 Uiso 1 1 calc R
C18 C 0.1687(2) 0.6021(7) 0.2353(5) 0.0317(14) Uani 1 1 d .
O19 O 0.04342(16) 0.6737(7) 0.4032(4) 0.0515(13) Uani 1 1 d .
C20 C 0.0241(3) 0.8645(9) 0.3245(8) 0.0574(18) Uani 1 1 d .
H20A H 0.021906 0.838416 0.211944 0.086 Uiso 1 1 calc GR
H20B H 0.047082 0.989575 0.350490 0.086 Uiso 1 1 calc GR
H20C H -0.010087 0.898118 0.356500 0.086 Uiso 1 1 calc GR
C21 C 0.4674(2) 0.2876(10) -0.1387(7) 0.0493(17) Uani 1 1 d .
H21A H 0.471180 0.142456 -0.088276 0.074 Uiso 1 1 calc GR
H21B H 0.496919 0.380597 -0.104550 0.074 Uiso 1 1 calc GR
H21C H 0.465669 0.269023 -0.251941 0.074 Uiso 1 1 calc GR

loop_
_atom_site_aniso_label
_atom_site_aniso_U_11
_atom_site_aniso_U_22
_atom_site_aniso_U_33
_atom_site_aniso_U_23
_atom_site_aniso_U_13
_atom_site_aniso_U_12
C1 0.043(3) 0.028(3) 0.025(3) 0.002(2) -0.005(2) -0.001(2)
C2 0.047(3) 0.033(3) 0.027(3) -0.004(2) 0.000(2) -0.004(2)
C3 0.049(4) 0.032(3) 0.035(3) 0.003(2) 0.000(2) -0.012(3)
C4 0.060(4) 0.024(3) 0.028(3) 0.004(2) -0.007(2) -0.010(2)
C5 0.052(4) 0.019(2) 0.023(3) -0.001(2) -0.007(2) -0.005(2)
C6 0.062(4) 0.016(2) 0.024(3) -0.0013(19) -0.009(2) -0.003(2)
C7 0.052(3) 0.017(2) 0.019(2) -0.0021(19) -0.005(2) -0.003(2)
C8 0.050(3) 0.018(2) 0.024(3) -0.0002(19) -0.005(2) 0.000(2)
C9 0.046(3) 0.021(2) 0.023(3) -0.004(2) -0.010(2) -0.003(2)
C10 0.050(3) 0.030(3) 0.029(3) -0.004(2) -0.002(2) 0.005(2)
C11 0.055(4) 0.029(3) 0.037(3) -0.007(2) -0.009(3) -0.002(2)
C12 0.046(3) 0.036(3) 0.030(3) -0.004(2) 0.000(2) -0.005(3)
C13 0.047(3) 0.025(3) 0.033(3) -0.002(2) -0.007(2) -0.009(2)
C14 0.043(3) 0.021(3) 0.024(3) -0.003(2) -0.007(2) -0.003(2)
C15 0.053(4) 0.016(2) 0.026(3) 0.0029(19) -0.007(2) -0.003(2)
C16 0.047(3) 0.016(2) 0.023(3) -0.0007(19) -0.009(2) -0.003(2)
C17 0.057(4) 0.016(2) 0.021(3) 0.0007(18) -0.006(2) -0.001(2)
C18 0.056(4) 0.017(2) 0.021(2) -0.0024(19) -0.005(2) -0.004(2)
O19 0.055(3) 0.049(2) 0.050(3) 0.0088(19) 0.003(2) 0.001(2)
C20 0.066(4) 0.039(3) 0.067(4) 0.002(3) 0.003(3) 0.005(3)
C21 0.054(4) 0.063(4) 0.030(3) -0.006(3) -0.004(3) -0.001(3)

loop_
_atom_type_symbol
_atom_type_description
_atom_type_scat_dispersion_real
_atom_type_scat_dispersion_imag
_atom_type_scat_source
C C 0.0181 0.0091 'International Tables Vol C Tables 4.2.6.8 and 6.1.1.4'
H H 0.0000 0.0000 'International Tables Vol C Tables 4.2.6.8 and 6.1.1.4'
O O 0.0492 0.0322 'International Tables Vol C Tables 4.2.6.8 and 6.1.1.4'

loop_
_exptl_crystal_face_index_h
_exptl_crystal_face_index_k
_exptl_crystal_face_index_l
_exptl_crystal_face_perp_dist
2 0 -5 0.0362
-1 0 0 0.0144
1 0 0 0.0084
4 3 4 0.0121
5 3 -2 0.0198
-5 -3 2 0.0468
-2 0 5 0.0362

loop_
_geom_angle_atom_site_label_1
_geom_angle_atom_site_label_2
_geom_angle_atom_site_label_3
_geom_angle
C2 C1 H1 119.6
C2 C1 C18 120.7(5)
C18 C1 H1 119.6
C1 C2 C3 120.2(5)
C1 C2 O19 126.2(5)
O19 C2 C3 113.6(4)
C2 C3 H3 119.8
C4 C3 C2 120.4(5)
C4 C3 H3 119.8
C3 C4 H4 119.1
C3 C4 C5 121.8(5)
C5 C4 H4 119.1
C4 C5 C18 117.7(5)
C6 C5 C4 122.9(5)
C6 C5 C18 119.4(5)
C5 C6 H6 118.9
C5 C6 C7 122.2(4)
C7 C6 H6 118.9
C6 C7 C8 123.0(4)
C6 C7 C16 118.9(5)
C8 C7 C16 118.1(4)
C7 C8 H8 118.9
C9 C8 C7 122.3(4)
C9 C8 H8 118.9
C8 C9 C10 122.8(5)
C8 C9 C14 119.5(5)
C10 C9 C14 117.6(5)
C9 C10 H10 118.4
C11 C10 C9 123.1(5)
C11 C10 H10 118.4
C10 C11 C12 118.8(5)
C10 C11 C21 122.6(5)
C12 C11 C21 118.6(5)
C11 C12 H12 119.5
C13 C12 C11 121.0(5)
C13 C12 H12 119.5
C12 C13 H13 119.5
C12 C13 C14 121.0(5)
C14 C13 H13 119.5
C13 C14 C9 118.5(5)
C15 C14 C9 119.1(4)
C15 C14 C13 122.4(5)
C14 C15 H15 119.1
C14 C15 C16 121.7(4)
C16 C15 H15 119.1
C15 C16 C7 119.2(5)
C15 C16 C17 122.4(4)
C17 C16 C7 118.4(4)
C16 C17 H17 119.0
C18 C17 C16 122.0(4)
C18 C17 H17 119.0
C1 C18 C5 119.1(4)
C17 C18 C1 121.9(4)
C17 C18 C5 119.0(5)
C2 O19 C20 116.4(4)
O19 C20 H20A 109.5
O19 C20 H20B 109.5
O19 C20 H20C 109.5
H20A C20 H20B 109.5
H20A C20 H20C 109.5
H20B C20 H20C 109.5
C11 C21 H21A 109.5
C11 C21 H21B 109.5
C11 C21 H21C 109.5
H21A C21 H21B 109.5
H21A C21 H21C 109.5
H21B C21 H21C 109.5

loop_
_geom_bond_atom_site_label_1
_geom_bond_atom_site_label_2
_geom_bond_distance
C1 H1 0.9500
C1 C2 1.359(7)
C1 C18 1.423(7)
C2 C3 1.437(7)
C2 O19 1.376(6)
C3 H3 0.9500
C3 C4 1.346(7)
C4 H4 0.9500
C4 C5 1.421(7)
C5 C6 1.388(7)
C5 C18 1.448(7)
C6 H6 0.9500
C6 C7 1.401(7)
C7 C8 1.401(7)
C7 C16 1.452(7)
C8 H8 0.9500
C8 C9 1.390(7)
C9 C10 1.435(7)
C9 C14 1.443(7)
C10 H10 0.9500
C10 C11 1.350(7)
C11 C12 1.439(7)
C11 C21 1.484(8)
C12 H12 0.9500
C12 C13 1.368(7)
C13 H13 0.9500
C13 C14 1.434(7)
C14 C15 1.385(7)
C15 H15 0.9500
C15 C16 1.411(7)
C16 C17 1.416(7)
C17 H17 0.9500
C17 C18 1.392(7)
O19 C20 1.409(7)
C20 H20A 0.9800
C20 H20B 0.9800
C20 H20C 0.9800
C21 H21A 0.9800
C21 H21B 0.9800
C21 H21C 0.9800

loop_
_geom_torsion_atom_site_label_1
_geom_torsion_atom_site_label_2
_geom_torsion_atom_site_label_3
_geom_torsion_atom_site_label_4
_geom_torsion
C1 C2 C3 C4 -1.7(7)
C1 C2 O19 C20 7.1(8)
C2 C1 C18 C5 1.6(7)
C2 C1 C18 C17 -178.6(4)
C2 C3 C4 C5 1.3(8)
C3 C2 O19 C20 -172.8(4)
C3 C4 C5 C6 179.9(5)
C3 C4 C5 C18 0.6(7)
C4 C5 C6 C7 -179.1(4)
C4 C5 C18 C1 -2.0(7)
C4 C5 C18 C17 178.3(4)
C5 C6 C7 C8 -178.7(4)
C5 C6 C7 C16 0.6(7)
C6 C5 C18 C1 178.6(4)
C6 C5 C18 C17 -1.1(7)
C6 C7 C8 C9 -179.9(4)
C6 C7 C16 C15 179.3(4)
C6 C7 C16 C17 -0.6(7)
C7 C8 C9 C10 180.0(4)
C7 C8 C9 C14 -0.5(7)
C7 C16 C17 C18 -0.3(7)
C8 C7 C16 C15 -1.4(7)
C8 C7 C16 C17 178.7(4)
C8 C9 C10 C11 -179.4(4)
C8 C9 C14 C13 179.3(4)
C8 C9 C14 C15 0.8(7)
C9 C10 C11 C12 -0.8(8)
C9 C10 C11 C21 -178.4(4)
C9 C14 C15 C16 -1.5(7)
C10 C9 C14 C13 -1.1(7)
C10 C9 C14 C15 -179.6(4)
C10 C11 C12 C13 0.7(8)
C11 C12 C13 C14 -0.9(8)
C12 C13 C14 C9 1.1(7)
C12 C13 C14 C15 179.5(4)
C13 C14 C15 C16 -179.9(4)
C14 C9 C10 C11 1.1(8)
C14 C15 C16 C7 1.8(7)
C14 C15 C16 C17 -178.3(4)
C15 C16 C17 C18 179.9(4)
C16 C7 C8 C9 0.8(7)
C16 C17 C18 C1 -178.6(4)
C16 C17 C18 C5 1.1(7)
C18 C1 C2 C3 0.2(7)
C18 C1 C2 O19 -179.7(4)
C18 C5 C6 C7 0.3(7)
O19 C2 C3 C4 178.2(5)
C21 C11 C12 C13 178.4(5)

loop_
_exptl_oxdiff_crystal_face_indexfrac_h
_exptl_oxdiff_crystal_face_indexfrac_k
_exptl_oxdiff_crystal_face_indexfrac_l
_exptl_oxdiff_crystal_face_x
_exptl_oxdiff_crystal_face_y
_exptl_oxdiff_crystal_face_z
2.0009 0.0252 -4.9672 0.3040 -0.0978 -0.8289
-1.0000 0.0041 0.0005 -0.0128 0.0571 -0.0087
1.0000 -0.0041 -0.0005 0.0128 -0.0571 0.0087
4.0690 2.9630 3.9747 0.5315 -0.0366 0.9392
5.0699 2.9989 -1.9853 0.8784 -0.0741 -0.0676
-5.0699 -2.9989 1.9853 -0.8784 0.0741 0.0676
-2.0009 -0.0252 4.9672 -0.3040 0.0978 0.8289
